data_7113875
loop_
_publ_author_name
'Telfer, Shane G.'
'Kuroda, Reiko'
'Sato, Tomohiro'

_publ_section_title
;
 Stereoselective formation of dinuclear complexes with anomalous CD
 spectra
;
_journal_coden_ASTM CHCOFS
_journal_issue 9
_journal_name_full
;
 Chemical Communications (Cambridge, United Kingdom)
;
_journal_page_first 1064
_journal_page_last 1065
_journal_paper_doi 10.1039/b301267k
_journal_year 2003
_chemical_formula_sum 'C66 H87 Cl6 Co3 N11 O5'
_chemical_formula_weight 1503.96
_space_group_IT_number 4
_symmetry_cell_setting monoclinic
_symmetry_space_group_name_Hall 'P 2yb'
_symmetry_space_group_name_H-M 'P 1 21 1'
_atom_sites_solution_hydrogens geom
_atom_sites_solution_primary direct
_atom_sites_solution_secondary difmap
_audit_creation_method SHELXL-97
_cell_angle_alpha 90.00
_cell_angle_beta 104.6260(10)
_cell_angle_gamma 90.00
_cell_formula_units_Z 2
_cell_length_a 11.3742(7)
_cell_length_b 22.3554(14)
_cell_length_c 14.5873(9)
_cell_measurement_reflns_used 12913
_cell_measurement_temperature 100(2)
_cell_measurement_theta_max 28.35
_cell_measurement_theta_min 1.71
_cell_volume 3589.0(4)
_computing_cell_refinement 'Bruker SMART'
_computing_data_collection 'Bruker SMART'
_computing_data_reduction 'Bruker SHELXTL'
_computing_molecular_graphics 'Bruker SHELXTL'
_computing_publication_material 'Bruker SHELXTL'
_computing_structure_refinement 'SHELXL-97 (Sheldrick, 1997)'
_computing_structure_solution 'Bruker SHELXTL'
_diffrn_ambient_temperature 100(2)
_diffrn_measured_fraction_theta_full 0.998
_diffrn_measured_fraction_theta_max 0.998
_diffrn_measurement_device_type 'CCD area detector'
_diffrn_measurement_method 'phi and omega scans'
_diffrn_radiation_monochromator graphite
_diffrn_radiation_source 'fine-focus sealed tube'
_diffrn_radiation_type MoK\a
_diffrn_radiation_wavelength 0.71073
_diffrn_reflns_av_R_equivalents 0.0193
_diffrn_reflns_av_sigmaI/netI 0.0334
_diffrn_reflns_limit_h_max 15
_diffrn_reflns_limit_h_min -15
_diffrn_reflns_limit_k_max 16
_diffrn_reflns_limit_k_min -29
_diffrn_reflns_limit_l_max 19
_diffrn_reflns_limit_l_min -19
_diffrn_reflns_number 27064
_diffrn_reflns_theta_full 28.35
_diffrn_reflns_theta_max 28.35
_diffrn_reflns_theta_min 1.71
_exptl_absorpt_coefficient_mu 0.963
_exptl_absorpt_correction_T_max 1.0
_exptl_absorpt_correction_T_min 0.85978
_exptl_absorpt_correction_type empirical
_exptl_absorpt_process_details 'Bruker SADABS'
_exptl_crystal_colour green
_exptl_crystal_density_diffrn 1.392
_exptl_crystal_density_method 'not measured'
_exptl_crystal_description plate
_exptl_crystal_F_000 1566
_exptl_crystal_size_max 0.50
_exptl_crystal_size_mid 0.50
_exptl_crystal_size_min 0.35
_refine_diff_density_max 0.688
_refine_diff_density_min -0.445
_refine_diff_density_rms 0.067
_refine_ls_abs_structure_details 'Flack H D (1983), Acta Cryst. A39, 876-881'
_refine_ls_abs_structure_Flack 0.006(7)
_refine_ls_extinction_method none
_refine_ls_goodness_of_fit_ref 0.992
_refine_ls_hydrogen_treatment mixed
_refine_ls_matrix_type full
_refine_ls_number_parameters 822
_refine_ls_number_reflns 12913
_refine_ls_number_restraints 4
_refine_ls_restrained_S_all 0.992
_refine_ls_R_factor_all 0.0349
_refine_ls_R_factor_gt 0.0327
_refine_ls_shift/su_max 0.004
_refine_ls_shift/su_mean 0.000
_refine_ls_structure_factor_coef Fsqd
_refine_ls_weighting_details 'calc w=1/[\s^2^(Fo^2^)+(0.0518P)^2^+0.0000P] where P=(Fo^2^+2Fc^2^)/3'
_refine_ls_weighting_scheme calc
_refine_ls_wR_factor_gt 0.0785
_refine_ls_wR_factor_ref 0.0793
_reflns_number_gt 12082
_reflns_number_total 12913
_reflns_threshold_expression >2sigma(I)
_cod_duplicate_entry 7104096
_cod_data_source_file b301267k.txt
_cod_data_source_block Fig2
_cod_depositor_comments
;
The following automatic conversions were performed:

'_symmetry_cell_setting' value 'Monoclinic' changed to 'monoclinic'
according to
/usr/data/users/saulius/automatic-downloads/retrospective/RSC/lib/dictionaries/cif_core.dic
dictionary named 'cif_core.dic' version 2.4.2 from 2011-04-26.

Automatic conversion script
Id: cif_fix_values 2281 2013-09-26 08:29:07Z andrius 
;
_cod_original_sg_symbol_H-M P2(1)
_cod_database_code 7113875

loop_
_symmetry_equiv_pos_as_xyz
'x, y, z'
'-x, y+1/2, -z'

loop_
_atom_site_label
_atom_site_type_symbol
_atom_site_fract_x
_atom_site_fract_y
_atom_site_fract_z
_atom_site_U_iso_or_equiv
_atom_site_adp_type
_atom_site_occupancy
_atom_site_symmetry_multiplicity
_atom_site_calc_flag
_atom_site_refinement_flags
_atom_site_disorder_assembly
_atom_site_disorder_group
N1 N 0.01913(19) 0.89663(10) 0.80571(15) 0.0179(4) Uani 1 1 d . . .
C2 C -0.0346(2) 0.95024(12) 0.80731(18) 0.0200(5) Uani 1 1 d . . .
C3 C 0.0008(3) 1.00104(13) 0.76764(19) 0.0236(6) Uani 1 1 d . . .
H3 H -0.0392 1.0372 0.7690 0.028 Uiso 1 1 calc R . .
C4 C 0.0973(3) 0.99716(13) 0.72565(19) 0.0259(6) Uani 1 1 d . . .
H4 H 0.1243 1.0308 0.6996 0.031 Uiso 1 1 calc R . .
C5 C 0.1526(2) 0.94200(14) 0.72337(19) 0.0249(6) Uani 1 1 d . . .
H5 H 0.2166 0.9380 0.6948 0.030 Uiso 1 1 calc R . .
C6 C 0.1114(2) 0.89312(13) 0.76408(18) 0.0221(5) Uani 1 1 d . . .
H6 H 0.1491 0.8563 0.7626 0.026 Uiso 1 1 calc R . .
C7 C -0.1355(2) 0.95086(12) 0.85368(17) 0.0194(5) Uani 1 1 d . . .
H7 H -0.1828 0.9849 0.8521 0.023 Uiso 1 1 calc R . .
N8 N -0.15653(19) 0.90392(10) 0.89579(14) 0.0180(4) Uani 1 1 d . . .
C9 C -0.2593(2) 0.90102(13) 0.94084(18) 0.0205(5) Uani 1 1 d . . .
H9 H -0.2971 0.8618 0.9241 0.025 Uiso 1 1 calc R . .
C10 C -0.2098(3) 0.90070(14) 1.04955(19) 0.0254(6) Uani 1 1 d . . .
H10 H -0.1395 0.8738 1.0645 0.030 Uiso 1 1 calc R . .
C11 C -0.1660(3) 0.96184(15) 1.0894(2) 0.0334(7) Uani 1 1 d . . .
H11A H -0.1068 0.9767 1.0584 0.050 Uiso 1 1 calc R . .
H11B H -0.1298 0.9585 1.1562 0.050 Uiso 1 1 calc R . .
H11C H -0.2336 0.9889 1.0788 0.050 Uiso 1 1 calc R . .
C12 C -0.3039(3) 0.87528(18) 1.0976(2) 0.0407(8) Uani 1 1 d . . .
H12A H -0.3302 0.8367 1.0713 0.061 Uiso 1 1 calc R . .
H12B H -0.3723 0.9018 1.0875 0.061 Uiso 1 1 calc R . .
H12C H -0.2681 0.8713 1.1644 0.061 Uiso 1 1 calc R . .
C13 C -0.3584(2) 0.94664(13) 0.90446(19) 0.0239(6) Uani 1 1 d . . .
H13A H -0.4239 0.9414 0.9353 0.029 Uiso 1 1 calc R . .
H13B H -0.3264 0.9868 0.9172 0.029 Uiso 1 1 calc R . .
O14 O -0.40110(17) 0.93740(10) 0.80582(14) 0.0265(4) Uani 1 1 d . . .
C15 C -0.5052(2) 0.97174(13) 0.7662(2) 0.0255(6) Uani 1 1 d . . .
H15A H -0.4867 1.0139 0.7767 0.031 Uiso 1 1 calc R . .
H15B H -0.5694 0.9616 0.7963 0.031 Uiso 1 1 calc R . .
C16 C -0.5464(2) 0.95951(14) 0.6622(2) 0.0241(6) Uani 1 1 d . . .
C17 C -0.5352(3) 0.90398(15) 0.6242(2) 0.0299(6) Uani 1 1 d . A .
H17 H -0.5004 0.8727 0.6638 0.036 Uiso 1 1 calc R . .
C18 C -0.5757(3) 0.89449(19) 0.5270(3) 0.0449(9) Uani 1 1 d . . .
C19 C -0.6266(3) 0.9424(3) 0.4695(3) 0.0630(14) Uani 1 1 d . A .
H19 H -0.6541 0.9370 0.4044 0.076 Uiso 1 1 calc R . .
C20 C -0.6362(4) 0.9971(3) 0.5082(3) 0.0611(13) Uani 1 1 d . . .
H20 H -0.6700 1.0288 0.4691 0.073 Uiso 1 1 calc R A .
C21 C -0.5976(3) 1.00564(18) 0.6016(3) 0.0434(9) Uani 1 1 d . A .
H21 H -0.6051 1.0433 0.6266 0.052 Uiso 1 1 calc R . .
C22A C -0.5636(5) 0.8353(3) 0.4848(4) 0.084(2) Uani 0.70 1 d P A 1
H22A H -0.5997 0.8048 0.5163 0.101 Uiso 0.70 1 calc PR A 1
H22B H -0.6064 0.8355 0.4182 0.101 Uiso 0.70 1 calc PR A 1
O23A O -0.4503(2) 0.82311(14) 0.4936(2) 0.0263(6) Uiso 0.70 1 d P A 1
C24A C -0.4333(3) 0.77566(16) 0.4234(3) 0.0406(8) Uani 0.70 1 d P A 1
H24A H -0.4873 0.7420 0.4229 0.049 Uiso 0.70 1 calc PR A 1
H24B H -0.4484 0.7920 0.3599 0.049 Uiso 0.70 1 calc PR A 1
C22B C -0.5636(5) 0.8353(3) 0.4848(4) 0.084(2) Uani 0.30 1 d P A 2
H22C H -0.5487 0.8064 0.5360 0.101 Uiso 0.30 1 calc PR A 2
H22D H -0.6423 0.8256 0.4432 0.101 Uiso 0.30 1 calc PR A 2
O23B O -0.4729(6) 0.8243(4) 0.4310(5) 0.0329(15) Uiso 0.30 1 d P A 2
C24B C -0.4333(3) 0.77566(16) 0.4234(3) 0.0406(8) Uani 0.30 1 d P A 2
H24C H -0.4551 0.7668 0.3562 0.049 Uiso 0.30 1 calc PR A 2
H24D H -0.4797 0.7483 0.4522 0.049 Uiso 0.30 1 calc PR A 2
C25 C -0.3019(2) 0.75709(13) 0.45952(19) 0.0227(5) Uani 1 1 d . . .
H25 H -0.2558 0.7944 0.4740 0.027 Uiso 1 1 calc R A 1
C26 C -0.2454(3) 0.72337(14) 0.38911(19) 0.0265(6) Uani 1 1 d . A .
H26 H -0.1629 0.7119 0.4236 0.032 Uiso 1 1 calc R . .
C27 C -0.3126(3) 0.66615(17) 0.3523(2) 0.0427(8) Uani 1 1 d . . .
H27A H -0.3181 0.6413 0.4048 0.064 Uiso 1 1 calc R A .
H27B H -0.2694 0.6452 0.3136 0.064 Uiso 1 1 calc R . .
H27C H -0.3928 0.6757 0.3153 0.064 Uiso 1 1 calc R . .
C28 C -0.2336(3) 0.76431(17) 0.3087(2) 0.0390(8) Uani 1 1 d . . .
H28A H -0.1911 0.8001 0.3345 0.058 Uiso 1 1 calc R A .
H28B H -0.3130 0.7746 0.2709 0.058 Uiso 1 1 calc R . .
H28C H -0.1892 0.7441 0.2700 0.058 Uiso 1 1 calc R . .
N29 N -0.27591(19) 0.72318(10) 0.54943(15) 0.0197(5) Uani 1 1 d . A .
C30 C -0.3522(2) 0.68601(13) 0.5664(2) 0.0242(6) Uani 1 1 d . . .
H30 H -0.4269 0.6807 0.5230 0.029 Uiso 1 1 calc R A .
N31 N -0.21606(19) 0.66662(10) 0.71698(15) 0.0189(4) Uani 1 1 d . . .
C32 C -0.3218(2) 0.65149(13) 0.65505(19) 0.0231(5) Uani 1 1 d . A .
C33 C -0.3953(3) 0.60614(14) 0.6725(2) 0.0278(6) Uani 1 1 d . . .
H33 H -0.4677 0.5971 0.6284 0.033 Uiso 1 1 calc R A .
C34 C -0.3602(3) 0.57431(14) 0.7562(2) 0.0309(7) Uani 1 1 d . A .
H34 H -0.4069 0.5427 0.7688 0.037 Uiso 1 1 calc R . .
C35 C -0.2533(3) 0.59071(14) 0.8210(2) 0.0271(6) Uani 1 1 d . . .
H35 H -0.2283 0.5709 0.8788 0.033 Uiso 1 1 calc R A .
C36 C -0.1843(2) 0.63697(13) 0.79860(19) 0.0231(6) Uani 1 1 d . A .
H36 H -0.1129 0.6477 0.8424 0.028 Uiso 1 1 calc R . .
N41 N -0.0302(2) 0.78825(10) 0.58253(15) 0.0185(4) Uani 1 1 d . . .
C42 C 0.0480(2) 0.75779(12) 0.54394(18) 0.0196(5) Uani 1 1 d . A .
C43 C 0.1073(3) 0.78383(14) 0.4825(2) 0.0266(6) Uani 1 1 d . . .
H43 H 0.1612 0.7617 0.4576 0.032 Uiso 1 1 calc R A .
C44 C 0.0851(3) 0.84350(14) 0.4585(2) 0.0307(7) Uani 1 1 d . A .
H44 H 0.1235 0.8621 0.4169 0.037 Uiso 1 1 calc R . .
C45 C 0.0046(3) 0.87495(14) 0.4976(2) 0.0296(6) Uani 1 1 d . . .
H45 H -0.0121 0.9150 0.4826 0.036 Uiso 1 1 calc R A .
C46 C -0.0506(3) 0.84576(13) 0.55910(19) 0.0240(6) Uani 1 1 d . A .
H46 H -0.1042 0.8671 0.5854 0.029 Uiso 1 1 calc R . .
C47 C 0.0692(2) 0.69529(12) 0.57412(18) 0.0193(5) Uani 1 1 d . . .
H47 H 0.1276 0.6726 0.5554 0.023 Uiso 1 1 calc R A .
N48 N 0.00659(18) 0.67251(10) 0.62621(14) 0.0162(4) Uani 1 1 d . A .
C49 C 0.0309(2) 0.61179(12) 0.66618(18) 0.0183(5) Uani 1 1 d . . .
H49 H 0.0143 0.6135 0.7289 0.022 Uiso 1 1 calc R A .
C50 C -0.0606(2) 0.56704(12) 0.60892(18) 0.0211(5) Uani 1 1 d . A .
H50 H -0.1410 0.5858 0.5962 0.025 Uiso 1 1 calc R . .
C51 C -0.0368(3) 0.55155(13) 0.51354(19) 0.0284(6) Uani 1 1 d . . .
H51A H -0.0331 0.5877 0.4787 0.043 Uiso 1 1 calc R A .
H51B H -0.1013 0.5267 0.4783 0.043 Uiso 1 1 calc R . .
H51C H 0.0390 0.5306 0.5235 0.043 Uiso 1 1 calc R . .
C52 C -0.0657(3) 0.51030(13) 0.6660(2) 0.0290(6) Uani 1 1 d . . .
H52A H -0.1237 0.4831 0.6287 0.044 Uiso 1 1 calc R A .
H52B H -0.0895 0.5203 0.7227 0.044 Uiso 1 1 calc R . .
H52C H 0.0131 0.4918 0.6825 0.044 Uiso 1 1 calc R . .
C53 C 0.1622(2) 0.59119(13) 0.68330(19) 0.0219(5) Uani 1 1 d . A .
H53A H 0.1674 0.5481 0.6915 0.026 Uiso 1 1 calc R . .
H53B H 0.1942 0.6018 0.6298 0.026 Uiso 1 1 calc R . .
O54 O 0.22952(17) 0.62024(10) 0.76654(15) 0.0309(5) Uani 1 1 d . . .
C55 C 0.3527(3) 0.60210(16) 0.7901(2) 0.0321(7) Uani 1 1 d . A .
H55A H 0.3973 0.6251 0.7536 0.039 Uiso 1 1 calc R . .
H55B H 0.3582 0.5601 0.7746 0.039 Uiso 1 1 calc R . .
C56 C 0.4072(2) 0.61171(14) 0.8940(2) 0.0243(6) Uani 1 1 d . . .
C57 C 0.3848(2) 0.66358(13) 0.93964(19) 0.0225(5) Uani 1 1 d . A .
H57 H 0.3370 0.6937 0.9052 0.027 Uiso 1 1 calc R . .
C58 C 0.4340(2) 0.67055(13) 1.03703(18) 0.0204(5) Uani 1 1 d . . .
C59 C 0.5071(2) 0.62557(14) 1.0874(2) 0.0250(6) Uani 1 1 d . A .
H59 H 0.5393 0.6298 1.1523 0.030 Uiso 1 1 calc R . .
C60 C 0.5321(2) 0.57502(14) 1.0423(2) 0.0267(6) Uani 1 1 d . . .
H60 H 0.5827 0.5457 1.0764 0.032 Uiso 1 1 calc R A .
C61 C 0.4817(2) 0.56774(13) 0.9458(2) 0.0249(6) Uani 1 1 d . A .
H61 H 0.4980 0.5332 0.9157 0.030 Uiso 1 1 calc R . .
C62 C 0.4144(2) 0.72630(13) 1.08828(19) 0.0229(6) Uani 1 1 d . A .
H62A H 0.4006 0.7158 1.1492 0.027 Uiso 1 1 calc R . .
H62B H 0.4866 0.7512 1.0995 0.027 Uiso 1 1 calc R . .
O63 O 0.31364(16) 0.75858(8) 1.03471(13) 0.0209(4) Uani 1 1 d . . .
C64 C 0.3057(2) 0.81649(12) 1.07226(18) 0.0200(5) Uani 1 1 d . A .
H64A H 0.3806 0.8383 1.0763 0.024 Uiso 1 1 calc R . .
H64B H 0.2932 0.8134 1.1354 0.024 Uiso 1 1 calc R . .
C65 C 0.2002(2) 0.84919(12) 1.00768(18) 0.0181(5) Uani 1 1 d . . .
H65 H 0.2166 0.8498 0.9449 0.022 Uiso 1 1 calc R A .
C66 C 0.1893(2) 0.91489(12) 1.03561(19) 0.0209(5) Uani 1 1 d . A .
H66 H 0.1133 0.9303 0.9949 0.025 Uiso 1 1 calc R . .
C67 C 0.2915(3) 0.95204(14) 1.0159(2) 0.0324(7) Uani 1 1 d . . .
H67A H 0.2944 0.9465 0.9513 0.049 Uiso 1 1 calc R A .
H67B H 0.3673 0.9397 1.0574 0.049 Uiso 1 1 calc R . .
H67C H 0.2776 0.9935 1.0266 0.049 Uiso 1 1 calc R . .
C68 C 0.1810(3) 0.92193(14) 1.1381(2) 0.0303(7) Uani 1 1 d . . .
H68A H 0.1153 0.8979 1.1481 0.045 Uiso 1 1 calc R A .
H68B H 0.1665 0.9632 1.1501 0.045 Uiso 1 1 calc R . .
H68C H 0.2558 0.9092 1.1804 0.045 Uiso 1 1 calc R . .
N69 N 0.08156(18) 0.82012(10) 0.99553(14) 0.0163(4) Uani 1 1 d . A .
C70 C 0.0621(2) 0.78259(12) 1.05540(18) 0.0184(5) Uani 1 1 d . . .
H70 H 0.1223 0.7736 1.1098 0.022 Uiso 1 1 calc R A .
N71 N -0.13564(18) 0.76764(10) 0.95251(14) 0.0173(4) Uani 1 1 d . . .
C72 C -0.0574(2) 0.75368(12) 1.03677(17) 0.0182(5) Uani 1 1 d . A .
C73 C -0.0871(3) 0.71388(13) 1.10028(19) 0.0248(6) Uani 1 1 d . . .
H73 H -0.0323 0.7054 1.1578 0.030 Uiso 1 1 calc R A .
C74 C -0.2006(3) 0.68702(14) 1.0757(2) 0.0276(6) Uani 1 1 d . A .
H74 H -0.2226 0.6596 1.1165 0.033 Uiso 1 1 calc R . .
C75 C -0.2804(3) 0.70108(14) 0.9911(2) 0.0256(6) Uani 1 1 d . . .
H75 H -0.3572 0.6838 0.9739 0.031 Uiso 1 1 calc R A .
C76 C -0.2444(2) 0.74156(13) 0.93153(18) 0.0213(5) Uani 1 1 d . A .
H76 H -0.2988 0.7510 0.8742 0.026 Uiso 1 1 calc R . .
Co1 Co -0.06026(3) 0.826859(15) 0.86884(2) 0.01540(7) Uani 1 1 d . A .
Co2 Co -0.11669(3) 0.734284(15) 0.66565(2) 0.01705(8) Uani 1 1 d . A .
Cl1 Cl -0.22349(5) 0.81442(3) 0.72295(4) 0.02031(13) Uani 1 1 d . . .
Cl2 Cl 0.04538(5) 0.74531(3) 0.81090(4) 0.01902(12) Uani 1 1 d . . .
Co3 Co 0.22629(3) 0.659178(18) 0.33855(2) 0.02334(9) Uani 1 1 d . . .
Cl3 Cl 0.33190(6) 0.65116(4) 0.49481(5) 0.02878(15) Uani 1 1 d . . .
Cl4 Cl 0.02471(6) 0.64729(3) 0.32924(4) 0.02370(13) Uani 1 1 d . . .
Cl5 Cl 0.24759(7) 0.75409(4) 0.28933(5) 0.03272(17) Uani 1 1 d . . .
Cl6 Cl 0.29516(7) 0.59145(4) 0.24919(6) 0.0411(2) Uani 1 1 d . . .
N81 N -0.0446(3) 0.56144(14) 0.0166(2) 0.0395(7) Uani 1 1 d D . .
C82 C 0.0366(3) 0.58976(15) 0.0132(2) 0.0317(7) Uani 1 1 d D . .
C83 C 0.1413(3) 0.62530(17) 0.0081(3) 0.0443(9) Uani 1 1 d D . .
H83A H 0.1914 0.6319 0.0709 0.066 Uiso 1 1 calc R . .
H83B H 0.1147 0.6631 -0.0211 0.066 Uiso 1 1 calc R . .
H83C H 0.1873 0.6045 -0.0287 0.066 Uiso 1 1 calc R . .
N86 N 0.4360(4) 0.8305(2) 0.8719(3) 0.0723(12) Uani 1 1 d . . .
C87 C 0.4023(3) 0.80116(19) 0.8074(3) 0.0477(9) Uani 1 1 d . . .
C88 C 0.3495(5) 0.7654(2) 0.7263(3) 0.0682(13) Uani 1 1 d . . .
H88A H 0.2898 0.7392 0.7407 0.102 Uiso 1 1 calc R . .
H88B H 0.4117 0.7421 0.7093 0.102 Uiso 1 1 calc R . .
H88C H 0.3115 0.7910 0.6743 0.102 Uiso 1 1 calc R . .
N91 N 0.3349(13) 0.4710(4) 0.6257(6) 0.279(8) Uani 1 1 d D . .
C92 C 0.3174(8) 0.4764(3) 0.5479(6) 0.134(3) Uani 1 1 d D . .
C93 C 0.2924(4) 0.4820(2) 0.4474(4) 0.0720(14) Uani 1 1 d D . .
H93A H 0.2989 0.4434 0.4200 0.108 Uiso 1 1 calc R . .
H93B H 0.3499 0.5089 0.4314 0.108 Uiso 1 1 calc R . .
H93C H 0.2117 0.4973 0.4231 0.108 Uiso 1 1 calc R . .
O99W O 0.4863(12) 0.4092(9) 0.7347(11) 0.408(10) Uani 1 1 d . . .

loop_
_atom_site_aniso_label
_atom_site_aniso_U_11
_atom_site_aniso_U_22
_atom_site_aniso_U_33
_atom_site_aniso_U_23
_atom_site_aniso_U_13
_atom_site_aniso_U_12
N1 0.0170(10) 0.0187(11) 0.0183(10) -0.0002(9) 0.0052(8) -0.0015(8)
C2 0.0200(12) 0.0216(14) 0.0169(12) -0.0001(10) 0.0017(10) -0.0022(10)
C3 0.0295(14) 0.0177(14) 0.0225(13) 0.0025(11) 0.0048(11) 0.0000(11)
C4 0.0303(14) 0.0233(15) 0.0242(14) 0.0061(11) 0.0069(11) -0.0046(12)
C5 0.0215(13) 0.0335(16) 0.0214(13) -0.0003(11) 0.0083(10) -0.0065(12)
C6 0.0197(12) 0.0255(15) 0.0226(13) 0.0014(11) 0.0083(10) -0.0002(11)
C7 0.0195(12) 0.0206(14) 0.0172(12) -0.0005(10) 0.0028(9) 0.0029(10)
N8 0.0191(10) 0.0191(11) 0.0167(10) -0.0027(9) 0.0059(8) -0.0006(8)
C9 0.0184(12) 0.0220(14) 0.0232(13) -0.0016(11) 0.0093(10) -0.0015(10)
C10 0.0267(14) 0.0305(16) 0.0209(13) 0.0024(11) 0.0096(11) 0.0065(12)
C11 0.0378(17) 0.0402(19) 0.0215(14) -0.0081(13) 0.0060(12) -0.0002(14)
C12 0.049(2) 0.047(2) 0.0326(17) 0.0076(15) 0.0224(15) -0.0021(16)
C13 0.0220(13) 0.0259(15) 0.0257(14) -0.0043(11) 0.0095(11) 0.0019(11)
O14 0.0209(9) 0.0330(12) 0.0244(10) -0.0038(8) 0.0037(8) 0.0064(8)
C15 0.0218(13) 0.0221(14) 0.0334(15) -0.0047(12) 0.0086(11) 0.0020(11)
C16 0.0161(12) 0.0269(15) 0.0296(14) 0.0021(12) 0.0060(10) 0.0015(11)
C17 0.0278(15) 0.0313(17) 0.0323(15) -0.0025(13) 0.0105(12) -0.0037(13)
C18 0.0303(17) 0.067(3) 0.0403(19) -0.0208(18) 0.0149(15) -0.0215(17)
C19 0.0312(18) 0.129(5) 0.0241(17) 0.007(2) -0.0017(14) -0.009(2)
C20 0.042(2) 0.094(4) 0.046(2) 0.031(2) 0.0091(18) 0.020(2)
C21 0.0391(18) 0.044(2) 0.051(2) 0.0176(17) 0.0187(16) 0.0187(16)
C22A 0.089(3) 0.098(4) 0.085(3) -0.067(3) 0.061(3) -0.057(3)
C24A 0.0288(16) 0.0350(19) 0.056(2) 0.0202(16) 0.0066(15) 0.0075(14)
C22B 0.089(3) 0.098(4) 0.085(3) -0.067(3) 0.061(3) -0.057(3)
C24B 0.0288(16) 0.0350(19) 0.056(2) 0.0202(16) 0.0066(15) 0.0075(14)
C25 0.0199(12) 0.0220(14) 0.0254(13) 0.0048(11) 0.0040(10) -0.0001(10)
C26 0.0272(14) 0.0302(17) 0.0201(12) 0.0025(11) 0.0020(10) 0.0015(12)
C27 0.059(2) 0.037(2) 0.0297(16) -0.0107(14) 0.0072(15) -0.0146(17)
C28 0.0469(19) 0.048(2) 0.0236(14) 0.0084(14) 0.0121(14) 0.0022(16)
N29 0.0201(10) 0.0188(12) 0.0214(10) 0.0016(9) 0.0076(8) 0.0048(9)
C30 0.0177(12) 0.0282(16) 0.0259(13) 0.0036(12) 0.0042(10) 0.0017(11)
N31 0.0215(10) 0.0175(11) 0.0199(10) 0.0001(9) 0.0090(8) 0.0013(9)
C32 0.0195(12) 0.0244(14) 0.0271(13) 0.0027(12) 0.0091(10) 0.0023(11)
C33 0.0189(13) 0.0331(17) 0.0325(15) 0.0033(12) 0.0083(11) -0.0004(11)
C34 0.0291(15) 0.0292(17) 0.0388(17) 0.0065(13) 0.0166(13) -0.0030(13)
C35 0.0304(15) 0.0271(16) 0.0258(14) 0.0074(12) 0.0107(12) 0.0008(12)
C36 0.0238(13) 0.0246(15) 0.0215(12) 0.0002(11) 0.0068(10) 0.0020(11)
N41 0.0207(11) 0.0153(11) 0.0191(10) 0.0012(9) 0.0040(8) -0.0024(9)
C42 0.0199(12) 0.0208(14) 0.0175(11) -0.0024(10) 0.0037(10) -0.0013(10)
C43 0.0286(14) 0.0250(15) 0.0296(14) -0.0013(12) 0.0137(12) -0.0045(12)
C44 0.0410(17) 0.0237(16) 0.0311(15) 0.0035(12) 0.0158(13) -0.0093(12)
C45 0.0399(17) 0.0172(14) 0.0318(15) 0.0042(12) 0.0092(13) -0.0027(12)
C46 0.0280(14) 0.0186(14) 0.0253(14) 0.0000(11) 0.0066(11) 0.0018(11)
C47 0.0183(12) 0.0183(13) 0.0214(12) -0.0030(10) 0.0050(10) 0.0004(10)
N48 0.0170(10) 0.0150(11) 0.0155(9) -0.0016(8) 0.0022(8) 0.0000(8)
C49 0.0218(13) 0.0173(13) 0.0162(11) 0.0001(9) 0.0056(10) -0.0002(10)
C50 0.0243(13) 0.0175(13) 0.0212(12) -0.0013(10) 0.0052(10) 0.0003(10)
C51 0.0436(17) 0.0191(14) 0.0230(13) -0.0034(11) 0.0093(12) -0.0061(12)
C52 0.0396(17) 0.0215(15) 0.0275(14) 0.0003(11) 0.0113(13) -0.0064(12)
C53 0.0221(13) 0.0202(14) 0.0219(12) -0.0019(11) 0.0027(10) 0.0040(10)
O54 0.0196(9) 0.0365(13) 0.0328(11) -0.0144(9) -0.0004(8) 0.0078(9)
C55 0.0233(14) 0.0402(19) 0.0308(15) -0.0098(13) 0.0030(12) 0.0091(13)
C56 0.0155(12) 0.0286(16) 0.0289(14) -0.0004(12) 0.0056(11) 0.0008(11)
C57 0.0169(12) 0.0220(14) 0.0285(13) 0.0021(11) 0.0056(10) 0.0041(10)
C58 0.0150(11) 0.0226(14) 0.0253(13) -0.0004(11) 0.0081(10) -0.0014(10)
C59 0.0225(13) 0.0281(15) 0.0256(13) 0.0047(11) 0.0083(11) 0.0005(11)
C60 0.0239(14) 0.0241(15) 0.0338(15) 0.0091(12) 0.0105(12) 0.0077(11)
C61 0.0202(13) 0.0207(14) 0.0362(16) -0.0002(12) 0.0113(11) 0.0004(11)
C62 0.0202(12) 0.0242(15) 0.0234(13) -0.0025(11) 0.0037(10) 0.0040(11)
O63 0.0196(9) 0.0170(10) 0.0246(9) -0.0026(7) 0.0027(7) 0.0016(7)
C64 0.0186(12) 0.0185(14) 0.0241(12) -0.0019(10) 0.0075(10) -0.0022(10)
C65 0.0183(12) 0.0168(12) 0.0210(12) -0.0010(10) 0.0084(10) -0.0031(10)
C66 0.0193(12) 0.0175(13) 0.0255(13) -0.0033(10) 0.0051(10) -0.0014(10)
C67 0.0336(16) 0.0205(15) 0.0472(19) -0.0067(13) 0.0175(14) -0.0072(12)
C68 0.0385(17) 0.0245(16) 0.0301(15) -0.0089(12) 0.0129(13) -0.0029(13)
N69 0.0155(9) 0.0155(11) 0.0191(9) -0.0035(9) 0.0065(8) 0.0002(8)
C70 0.0181(12) 0.0180(13) 0.0193(12) -0.0039(10) 0.0052(9) 0.0005(10)
N71 0.0177(10) 0.0178(11) 0.0181(10) -0.0025(9) 0.0074(8) -0.0009(8)
C72 0.0180(12) 0.0181(13) 0.0195(12) -0.0027(10) 0.0066(9) -0.0014(10)
C73 0.0268(14) 0.0272(15) 0.0213(13) 0.0030(11) 0.0078(11) 0.0005(11)
C74 0.0317(15) 0.0261(16) 0.0286(14) 0.0036(12) 0.0145(12) -0.0068(12)
C75 0.0218(13) 0.0277(16) 0.0289(14) -0.0030(12) 0.0095(11) -0.0083(11)
C76 0.0212(12) 0.0237(14) 0.0197(12) -0.0008(11) 0.0067(10) 0.0000(11)
Co1 0.01565(15) 0.01490(17) 0.01656(15) -0.00033(13) 0.00579(12) -0.00105(13)
Co2 0.01927(16) 0.01514(17) 0.01784(16) 0.00023(13) 0.00671(13) 0.00091(13)
Cl1 0.0203(3) 0.0204(3) 0.0200(3) -0.0022(2) 0.0047(2) 0.0034(2)
Cl2 0.0207(3) 0.0182(3) 0.0185(3) -0.0018(2) 0.0055(2) 0.0021(2)
Co3 0.02165(17) 0.0279(2) 0.02142(17) -0.00126(15) 0.00717(14) -0.00144(15)
Cl3 0.0196(3) 0.0409(4) 0.0250(3) 0.0055(3) 0.0042(2) 0.0017(3)
Cl4 0.0223(3) 0.0249(3) 0.0242(3) 0.0010(3) 0.0064(2) -0.0022(3)
Cl5 0.0332(4) 0.0376(4) 0.0257(3) 0.0081(3) 0.0042(3) -0.0104(3)
Cl6 0.0383(4) 0.0464(5) 0.0430(4) -0.0140(4) 0.0187(4) 0.0023(4)
N81 0.0346(15) 0.0392(17) 0.0424(16) 0.0082(13) 0.0053(12) -0.0013(13)
C82 0.0294(15) 0.0291(17) 0.0349(16) 0.0049(13) 0.0052(12) 0.0012(13)
C83 0.0306(17) 0.038(2) 0.064(2) 0.0135(18) 0.0121(16) -0.0026(15)
N86 0.081(3) 0.078(3) 0.065(2) -0.011(2) 0.032(2) -0.045(2)
C87 0.041(2) 0.051(2) 0.053(2) 0.0055(19) 0.0144(17) -0.0118(17)
C88 0.078(3) 0.066(3) 0.059(3) -0.004(2) 0.015(2) -0.014(3)
N91 0.57(2) 0.186(9) 0.166(7) 0.089(7) 0.249(11) 0.248(12)
C92 0.225(9) 0.085(5) 0.140(6) 0.023(5) 0.135(7) 0.083(5)
C93 0.051(3) 0.071(3) 0.106(4) -0.022(3) 0.042(3) -0.002(2)
O99W 0.277(13) 0.52(3) 0.46(2) 0.005(18) 0.166(15) -0.127(15)

loop_
_atom_type_symbol
_atom_type_description
_atom_type_scat_dispersion_real
_atom_type_scat_dispersion_imag
_atom_type_scat_source
C C 0.0033 0.0016 'International Tables Vol C Tables 4.2.6.8 and 6.1.1.4'
H H 0.0000 0.0000 'International Tables Vol C Tables 4.2.6.8 and 6.1.1.4'
N N 0.0061 0.0033 'International Tables Vol C Tables 4.2.6.8 and 6.1.1.4'
O O 0.0106 0.0060 'International Tables Vol C Tables 4.2.6.8 and 6.1.1.4'
Cl Cl 0.1484 0.1585 'International Tables Vol C Tables 4.2.6.8 and 6.1.1.4'
Co Co 0.3494 0.9721 'International Tables Vol C Tables 4.2.6.8 and 6.1.1.4'

loop_
_geom_angle_atom_site_label_1
_geom_angle_atom_site_label_2
_geom_angle_atom_site_label_3
_geom_angle
C6 N1 C2 118.0(2)
C6 N1 Co1 128.32(19)
C2 N1 Co1 113.64(17)
N1 C2 C3 122.9(2)
N1 C2 C7 115.2(2)
C3 C2 C7 121.9(3)
C2 C3 C4 118.7(3)
C3 C4 C5 118.7(3)
C6 C5 C4 119.2(2)
N1 C6 C5 122.5(3)
N8 C7 C2 118.6(2)
C7 N8 C9 121.2(2)
C7 N8 Co1 114.26(17)
C9 N8 Co1 123.16(17)
N8 C9 C13 114.6(2)
N8 C9 C10 109.4(2)
C13 C9 C10 114.2(2)
C11 C10 C12 111.0(3)
C11 C10 C9 112.8(2)
C12 C10 C9 110.9(2)
O14 C13 C9 107.0(2)
C15 O14 C13 112.1(2)
O14 C15 C16 109.4(2)
C17 C16 C21 118.8(3)
C17 C16 C15 122.3(3)
C21 C16 C15 118.9(3)
C16 C17 C18 120.4(3)
C17 C18 C19 118.5(4)
C17 C18 C22A 121.2(4)
C19 C18 C22A 120.3(4)
C20 C19 C18 120.3(3)
C21 C20 C19 120.7(4)
C20 C21 C16 121.4(4)
O23A C22A C18 110.1(3)
C22A O23A C24A 112.0(3)
C25 C24A O23A 103.9(3)
N29 C25 C24A 114.1(2)
N29 C25 C26 108.5(2)
C24A C25 C26 116.4(2)
C27 C26 C28 111.7(3)
C27 C26 C25 113.0(3)
C28 C26 C25 110.7(3)
C30 N29 C25 121.0(2)
C30 N29 Co2 113.62(18)
C25 N29 Co2 125.28(17)
N29 C30 C32 119.6(2)
C36 N31 C32 117.9(2)
C36 N31 Co2 128.26(18)
C32 N31 Co2 113.79(17)
N31 C32 C33 122.7(3)
N31 C32 C30 115.4(2)
C33 C32 C30 122.0(2)
C32 C33 C34 119.2(3)
C33 C34 C35 118.3(3)
C36 C35 C34 119.1(3)
N31 C36 C35 122.8(3)
C46 N41 C42 117.9(2)
C46 N41 Co2 128.23(19)
C42 N41 Co2 113.65(17)
N41 C42 C43 122.7(3)
N41 C42 C47 115.5(2)
C43 C42 C47 121.8(2)
C42 C43 C44 118.9(3)
C43 C44 C45 118.7(3)
C46 C45 C44 118.9(3)
N41 C46 C45 122.9(3)
N48 C47 C42 119.1(2)
C47 N48 C49 121.8(2)
C47 N48 Co2 113.87(18)
C49 N48 Co2 123.75(16)
N48 C49 C53 114.9(2)
N48 C49 C50 110.6(2)
C53 C49 C50 113.3(2)
C51 C50 C52 110.4(2)
C51 C50 C49 113.2(2)
C52 C50 C49 111.1(2)
O54 C53 C49 107.3(2)
C55 O54 C53 111.3(2)
O54 C55 C56 109.5(2)
C61 C56 C57 119.3(3)
C61 C56 C55 119.2(3)
C57 C56 C55 121.5(3)
C56 C57 C58 120.3(3)
C59 C58 C57 119.3(3)
C59 C58 C62 118.8(2)
C57 C58 C62 121.9(2)
C60 C59 C58 120.7(3)
C59 C60 C61 120.0(3)
C60 C61 C56 120.5(3)
O63 C62 C58 110.6(2)
C62 O63 C64 112.02(19)
O63 C64 C65 108.6(2)
N69 C65 C64 114.9(2)
N69 C65 C66 108.8(2)
C64 C65 C66 113.6(2)
C67 C66 C68 111.6(2)
C67 C66 C65 110.9(2)
C68 C66 C65 112.7(2)
C70 N69 C65 121.6(2)
C70 N69 Co1 114.73(17)
C65 N69 Co1 123.05(16)
N69 C70 C72 118.5(2)
C76 N71 C72 117.7(2)
C76 N71 Co1 128.88(17)
C72 N71 Co1 113.33(16)
N71 C72 C73 122.5(2)
N71 C72 C70 115.5(2)
C73 C72 C70 122.0(2)
C72 C73 C74 118.2(3)
C75 C74 C73 119.6(3)
C74 C75 C76 118.7(3)
N71 C76 C75 123.1(2)
N71 Co1 N1 169.88(8)
N71 Co1 N69 77.54(8)
N1 Co1 N69 96.68(8)
N71 Co1 N8 95.58(8)
N1 Co1 N8 77.34(8)
N69 Co1 N8 102.07(8)
N71 Co1 Cl2 92.22(6)
N1 Co1 Cl2 95.60(6)
N69 Co1 Cl2 85.22(6)
N8 Co1 Cl2 170.30(6)
N71 Co1 Cl1 95.78(6)
N1 Co1 Cl1 91.06(6)
N69 Co1 Cl1 169.45(6)
N8 Co1 Cl1 86.57(6)
Cl2 Co1 Cl1 86.91(2)
N41 Co2 N31 165.31(8)
N41 Co2 N48 77.53(8)
N31 Co2 N48 94.46(8)
N41 Co2 N29 91.98(8)
N31 Co2 N29 77.32(8)
N48 Co2 N29 100.99(8)
N41 Co2 Cl1 96.99(6)
N31 Co2 Cl1 92.69(6)
N48 Co2 Cl1 169.70(6)
N29 Co2 Cl1 87.81(6)
N41 Co2 Cl2 94.65(6)
N31 Co2 Cl2 96.76(6)
N48 Co2 Cl2 84.06(6)
N29 Co2 Cl2 172.41(6)
Cl1 Co2 Cl2 87.74(2)
Co2 Cl1 Co1 92.71(2)
Co2 Cl2 Co1 92.63(2)
Cl6 Co3 Cl5 111.27(3)
Cl6 Co3 Cl4 112.16(3)
Cl5 Co3 Cl4 106.03(3)
Cl6 Co3 Cl3 110.40(3)
Cl5 Co3 Cl3 108.37(3)
Cl4 Co3 Cl3 108.42(3)
N81 C82 C83 179.2(4)
N86 C87 C88 175.1(5)
N91 C92 C93 178.4(13)

loop_
_geom_bond_atom_site_label_1
_geom_bond_atom_site_label_2
_geom_bond_distance
N1 C6 1.341(3)
N1 C2 1.348(3)
N1 Co1 2.125(2)
C2 C3 1.380(4)
C2 C7 1.472(4)
C3 C4 1.387(4)
C4 C5 1.389(4)
C5 C6 1.381(4)
C7 N8 1.269(3)
N8 C9 1.480(3)
N8 Co1 2.130(2)
C9 C13 1.513(4)
C9 C10 1.543(4)
C10 C11 1.519(4)
C10 C12 1.529(4)
C13 O14 1.413(3)
O14 C15 1.407(3)
C15 C16 1.496(4)
C16 C17 1.378(4)
C16 C21 1.386(4)
C17 C18 1.392(4)
C18 C19 1.393(7)
C18 C22A 1.480(6)
C19 C20 1.363(7)
C20 C21 1.336(6)
C22A O23A 1.291(6)
O23A C24A 1.520(5)
C24A C25 1.512(4)
C25 N29 1.479(3)
C25 C26 1.539(4)
C26 C27 1.517(4)
C26 C28 1.520(4)
N29 C30 1.270(4)
N29 Co2 2.160(2)
C30 C32 1.470(4)
N31 C36 1.330(3)
N31 C32 1.352(3)
N31 Co2 2.134(2)
C32 C33 1.378(4)
C33 C34 1.383(4)
C34 C35 1.387(4)
C35 C36 1.386(4)
N41 C46 1.336(3)
N41 C42 1.351(3)
N41 Co2 2.120(2)
C42 C43 1.379(4)
C42 C47 1.467(4)
C43 C44 1.386(4)
C44 C45 1.386(5)
C45 C46 1.382(4)
C47 N48 1.272(3)
N48 C49 1.476(3)
N48 Co2 2.148(2)
C49 C53 1.522(3)
C49 C50 1.531(4)
C50 C51 1.523(4)
C50 C52 1.526(4)
C53 O54 1.419(3)
O54 C55 1.415(3)
C55 C56 1.502(4)
C56 C61 1.390(4)
C56 C57 1.392(4)
C57 C58 1.398(4)
C58 C59 1.390(4)
C58 C62 1.499(4)
C59 C60 1.373(4)
C60 C61 1.389(4)
C62 O63 1.412(3)
O63 C64 1.417(3)
C64 C65 1.514(4)
C65 N69 1.467(3)
C65 C66 1.537(4)
C66 C67 1.513(4)
C66 C68 1.530(4)
N69 C70 1.270(3)
N69 Co1 2.129(2)
C70 C72 1.468(3)
N71 C76 1.331(3)
N71 C72 1.359(3)
N71 Co1 2.123(2)
C72 C73 1.386(4)
C73 C74 1.387(4)
C74 C75 1.372(4)
C75 C76 1.386(4)
Co1 Cl2 2.4484(7)
Co1 Cl1 2.4613(7)
Co2 Cl1 2.4283(7)
Co2 Cl2 2.4446(7)
Co3 Cl6 2.2629(9)
Co3 Cl5 2.2724(9)
Co3 Cl4 2.2778(7)
Co3 Cl3 2.2996(7)
N81 C82 1.132(4)
C82 C83 1.449(4)
N86 C87 1.132(5)
C87 C88 1.428(6)
N91 C92 1.107(9)
C92 C93 1.428(8)
